data_1100284
loop_
_publ_author_name
'Harms, K.'
'Sheldrick, G. M.'
'Tietze, L.-F.'

_publ_section_title
;
 Stereochemistry of a hetero-Diels-Alder product
;
_journal_coden_ASTM ACSCEE
_journal_issue 11
_journal_name_full
;
 Acta Crystallographica, Section C: Crystal Structure Communications
;
_journal_page_first 1664
_journal_page_last 1665
_journal_paper_doi 10.1107/S0108270186091035
_journal_volume 42
_journal_year 1986
_chemical_formula_sum 'C16 H16 N2 O4'
_space_group_IT_number 19
_symmetry_cell_setting orthorhombic
_symmetry_Int_Tables_number 19
_symmetry_space_group_name_Hall 'P 2ac 2ab'
_symmetry_space_group_name_H-M 'P 21 21 21'
_cell_angle_alpha 90
_cell_angle_beta 90
_cell_angle_gamma 90
_cell_formula_units_Z 4
_cell_length_a 7.779(6)
_cell_length_b 9.332(3)
_cell_length_c 19.627(9)
_cod_database_code 1100284

loop_
_symmetry_equiv_pos_site_id
_symmetry_equiv_pos_as_xyz
1 x,y,z
2 1/2+x,1/2-y,-z
3 -x,1/2+y,1/2-z
4 1/2-x,-y,1/2+z

loop_
_atom_site_label
_atom_site_type_symbol
_atom_site_fract_x
_atom_site_fract_y
_atom_site_fract_z
C1 C 0.9025(3) 0.0299(2) 0.3316(1)
N2 N 0.9608(3) 0.0670(2) 0.3969(1)
C3 C 1.1173(4) 0.1274(3) 0.4108(1)
N4 N 1.2241(3) 0.1519(2) 0.3554(1)
C41 C 1.1737(3) 0.1142(2) 0.2908(1)
O5 O 1.3001(2) 0.1341(2) 0.2455(1)
C6 C 1.2586(3) 0.1097(3) 0.1745(1)
C61 C 1.1329(3) -0.0123(3) 0.1648(1)
C7 C 1.0915(4) -0.0298(3) 0.0900(1)
O8 O 1.0190(3) 0.0965(2) 0.0615(1)
C81 C 0.8879(4) 0.1587(3) 0.0985(1)
C9 C 0.7876(4) 0.2590(3) 0.0644(1)
C10 C 0.6579(4) 0.3279(3) 0.0974(2)
C11 C 0.6248(3) 0.2996(3) 0.1649(2)
C12 C 0.7241(3) 0.1992(3) 0.1987(1)
C121 C 0.8578(3) 0.1266(2) 0.1671(1)
C122 C 0.9683(3) 0.0177(2) 0.2047(1)
C123 C 1.0160(3) 0.0614(2) 0.2766(1)
O13 O 0.7612(2) -0.0261(2) 0.3250(1)
C14 C 0.8498(4) 0.0358(4) 0.4557(1)
O15 O 1.1612(3) 0.1603(2) 0.4684(1)
C16 C 1.3947(4) 0.2160(4) 0.3669(2)
H61 H 1.20900 0.19560 0.15610
H62 H 1.36260 0.08760 0.15040
H60 H 1.18410 -0.09910 0.18140
H71 H 1.01110 -0.10700 0.08480
H72 H 1.19550 -0.05230 0.06590
H9 H 0.81010 0.27980 0.01740
H10 H 0.58900 0.39680 0.07340
H11 H 0.53400 0.34900 0.18820
H12 H 0.69970 0.17910 0.24570
H122 H 0.89850 -0.06690 0.20810
H141 H 0.76280 -0.02970 0.44040
H142 H 0.79630 0.11830 0.47580
H143 H 0.92130 -0.01060 0.48880
H161 H 1.40610 0.30300 0.34120
H162 H 1.48350 0.15010 0.35380
H163 H 1.40500 0.23710 0.41460

loop_
_atom_type_symbol
_atom_type_radius_bond
C 0.68
H 0.23
N 0.68
O 0.68
